data_2003276
loop_
_publ_author_name
'Akilan, R.'
'Sivakumar, K.'
'Venkatachalam, V.'
'Ramalingam, K.'
'Chinnakali, K.'
'Fun, H.-K.'

_publ_section_title
;[1,2-Bis(diphenylphosphino)ethane-<i>P</i>,<i>P</i>'](4-morpholinecarbodithioato-<i>S</i>,<i>S</i>')nickel(II)
 Perchlorate Dichloromethane Solvate
;
_journal_issue 3
_journal_name_full 'Acta Crystallographica Section C'
_journal_page_first 368
_journal_page_last 370
_journal_paper_doi 10.1107/S010827019401070X
_journal_volume 51
_journal_year 1995
_chemical_compound_source
;The preparation of the title compound was accomplished by established
 procedures
(Ramalingam, Aravamudan, Seshasayee & Subramanyam,
 1984;
Ramalingam, Aravamudan & Seshasayee, 1987). The parent
 dithiocarbamato
complex was prepared from morpholinium morpholine
 4-carbodithioate and
nickel chloride (Aravamudan, Brown & Venkappayya,
 1971).
Single crystals were obtained from
dichloromethane solution by slow
 evaporation at room temperature.
;
_chemical_formula_moiety 'C31 H32 N Ni O P2 S2 , CH2 Cl2 , Cl O4'
_chemical_formula_sum 'C32 H34 Cl3 N Ni O5 P2 S2'
_chemical_formula_weight 803.72
_chemical_name_systematic
;
 ?
;
_space_group_IT_number 14
_symmetry_cell_setting monoclinic
_symmetry_space_group_name_Hall '-P 2ybc'
_symmetry_space_group_name_H-M 'P 1 21/c 1'
_audit_creation_method SHELXL
_cell_angle_alpha 90.00
_cell_angle_beta 93.16(2)
_cell_angle_gamma 90.00
_cell_formula_units_Z 4
_cell_length_a 9.456(2)
_cell_length_b 22.745(4)
_cell_length_c 16.707(3)
_cell_measurement_reflns_used 25
_cell_measurement_temperature 293(2)
_cell_measurement_theta_max 15
_cell_measurement_theta_min 8
_cell_volume 3587.8(12)
_computing_cell_refinement 'XSCANS (Siemens, 1991)'
_computing_data_collection 'XSCANS (Siemens, 1991)'
_computing_data_reduction 'XSCANS (Siemens, 1991)'
_computing_molecular_graphics SHELXTL/PC
_computing_publication_material SHELXL93
_computing_structure_refinement SHELXL93
_computing_structure_solution SHELXS86
_diffrn_ambient_temperature 293(2)
_diffrn_measurement_device 'Siemens P4 four-circle'
_diffrn_measurement_method '\q-2\q scans'
_diffrn_radiation_monochromator Graphite
_diffrn_radiation_source 'Fine-focus sealed tube'
_diffrn_radiation_type MoK\a
_diffrn_radiation_wavelength 0.71073
_diffrn_reflns_av_R_equivalents 0.0358
_diffrn_reflns_av_sigmaI/netI 0.0943
_diffrn_reflns_limit_h_max 12
_diffrn_reflns_limit_h_min -12
_diffrn_reflns_limit_k_max 29
_diffrn_reflns_limit_k_min 0
_diffrn_reflns_limit_l_max 21
_diffrn_reflns_limit_l_min 0
_diffrn_reflns_number 8522
_diffrn_reflns_theta_max 27.57
_diffrn_reflns_theta_min 1.51
_diffrn_standards_decay_% <3
_diffrn_standards_interval_count 100
_diffrn_standards_number 3
_exptl_absorpt_coefficient_mu 1.010
_exptl_absorpt_correction_type none
_exptl_crystal_colour Orange
_exptl_crystal_density_diffrn 1.488
_exptl_crystal_density_meas ?
_exptl_crystal_description Needles
_exptl_crystal_F_000 1656
_exptl_crystal_size_max 0.4
_exptl_crystal_size_mid 0.3
_exptl_crystal_size_min 0.3
_refine_diff_density_max 0.447
_refine_diff_density_min -0.431
_refine_ls_extinction_method none
_refine_ls_goodness_of_fit_all 0.869
_refine_ls_goodness_of_fit_obs 1.059
_refine_ls_hydrogen_treatment noref
_refine_ls_matrix_type full
_refine_ls_number_parameters 457
_refine_ls_number_reflns 8245
_refine_ls_number_restraints 0
_refine_ls_restrained_S_all 0.869
_refine_ls_restrained_S_obs 1.059
_refine_ls_R_factor_all 0.1259
_refine_ls_R_factor_obs 0.0510
_refine_ls_shift/esd_max -0.002
_refine_ls_shift/esd_mean 0.000
_refine_ls_structure_factor_coef Fsqd
_refine_ls_weighting_scheme
;calc w = 1/[\s^2^(F~o~^2^) + (0.0621P)^2^]
where P = (F~o~^2^ + 2F~c~^2^)/3
;
_refine_ls_wR_factor_all 0.1306
_refine_ls_wR_factor_obs 0.1073
_reflns_number_observed 3962
_reflns_number_total 8245
_reflns_observed_criterion >2sigma(I)
_cod_data_source_file li1125.cif
_cod_data_source_block rams2
_cod_depositor_comments
;
The following automatic conversions were performed:

'_symmetry_cell_setting' value 'Monoclinic' changed to 'monoclinic'
according to /home/saulius/struct/CIF-dictionaries/cif_core.dic
dictionary named 'cif_core.dic' version 2.4.1 from 2010-06-29.

Automatic conversion script
Id: cif_fix_values 1715 2011-07-08 13:25:40Z adriana 

The following automatic conversions were performed:

'_exptl_crystal_density_meas' value 'No' was changed to '?' - the
value is perceived as not measured.

Automatic conversion script
Id: cif_fix_values 3008 2015-01-20 13:52:24Z robertas 
;
_cod_original_sg_symbol_H-M 'P 21/c'
_cod_database_code 2003276

loop_
_symmetry_equiv_pos_as_xyz
'x, y, z'
'-x, y+1/2, -z+1/2'
'-x, -y, -z'
'x, -y-1/2, z-1/2'

loop_
_atom_site_aniso_label
_atom_site_aniso_U_11
_atom_site_aniso_U_12
_atom_site_aniso_U_13
_atom_site_aniso_U_22
_atom_site_aniso_U_23
_atom_site_aniso_U_33
Ni 0.0492(3) 0.0075(2) 0.0006(2) 0.0424(3) 0.0006(2) 0.0336(3)
S1 0.0660(7) 0.0185(5) -0.0064(5) 0.0533(6) -0.0053(5) 0.0366(5)
S2 0.0787(8) 0.0273(6) -0.0086(5) 0.0650(7) -0.0055(5) 0.0360(5)
P1 0.0443(6) 0.0046(5) 0.0014(4) 0.0444(6) 0.0045(5) 0.0388(5)
P2 0.0524(6) 0.0028(5) 0.0046(5) 0.0425(6) -0.0025(5) 0.0386(5)
C1 0.065(3) 0.008(2) 0.011(2) 0.041(2) -0.003(2) 0.054(3)
C2 0.050(2) 0.012(2) 0.009(2) 0.049(3) 0.008(2) 0.055(3)
C3 0.051(2) 0.000(2) -0.002(2) 0.050(3) -0.001(2) 0.035(2)
C4 0.065(3) 0.000(2) 0.007(2) 0.051(3) 0.004(2) 0.065(3)
C5 0.094(4) -0.017(3) 0.007(3) 0.056(3) 0.003(3) 0.069(3)
C6 0.084(4) -0.038(3) 0.006(3) 0.087(4) 0.002(3) 0.075(4)
C7 0.050(3) -0.011(3) 0.007(3) 0.103(5) 0.003(3) 0.092(4)
C8 0.054(3) -0.002(2) 0.005(2) 0.062(3) 0.006(2) 0.073(3)
C9 0.043(2) -0.004(2) -0.001(2) 0.047(2) 0.010(2) 0.043(2)
C10 0.046(2) 0.002(2) 0.000(2) 0.084(4) 0.015(3) 0.059(3)
C11 0.050(3) -0.008(3) -0.022(3) 0.113(5) 0.021(4) 0.076(4)
C12 0.082(4) -0.029(3) -0.021(3) 0.095(4) 0.012(3) 0.052(3)
C13 0.094(4) -0.004(3) -0.008(3) 0.080(4) -0.004(3) 0.047(3)
C14 0.068(3) 0.008(2) -0.008(2) 0.067(3) 0.003(2) 0.042(2)
C15 0.056(2) 0.002(2) 0.005(2) 0.050(3) -0.010(2) 0.039(2)
C16 0.079(4) -0.025(3) 0.001(2) 0.124(5) 0.001(3) 0.045(3)
C17 0.114(5) -0.014(4) -0.003(3) 0.138(6) 0.000(3) 0.040(3)
C18 0.075(4) 0.002(3) -0.014(3) 0.089(4) -0.027(3) 0.070(4)
C19 0.073(4) -0.023(3) -0.012(3) 0.085(4) -0.008(4) 0.097(4)
C20 0.081(3) -0.019(3) -0.011(3) 0.077(4) 0.006(3) 0.061(3)
C21 0.053(2) -0.002(2) 0.006(2) 0.053(3) -0.005(2) 0.042(2)
C22 0.066(3) -0.005(3) 0.014(3) 0.071(3) 0.010(3) 0.076(3)
C23 0.103(4) -0.025(3) 0.007(3) 0.077(4) 0.010(3) 0.077(4)
C24 0.088(4) -0.046(4) 0.029(3) 0.126(6) -0.012(4) 0.083(4)
C25 0.086(4) 0.003(4) 0.066(4) 0.118(6) -0.014(5) 0.143(6)
C26 0.083(4) 0.007(3) 0.041(4) 0.072(4) -0.004(3) 0.116(5)
C27 0.080(3) 0.026(2) -0.003(2) 0.056(3) 0.001(2) 0.038(2)
N28A 0.071(8) 0.010(4) -0.002(5) 0.045(6) 0.008(4) 0.042(4)
C29A 0.091(6) 0.026(4) -0.002(4) 0.061(5) 0.004(3) 0.048(3)
C30A 0.117(8) 0.030(5) -0.005(5) 0.062(5) 0.009(4) 0.077(4)
O31A 0.165(24) 0.049(12) 0.004(10) 0.063(13) 0.017(7) 0.077(13)
C32A 0.117(8) 0.030(5) -0.005(5) 0.062(5) 0.009(4) 0.077(4)
C33A 0.091(6) 0.026(4) -0.002(4) 0.061(5) 0.004(3) 0.048(3)
N28B 0.071(8) 0.010(4) -0.002(5) 0.045(6) 0.008(4) 0.042(4)
C29B 0.091(6) 0.026(4) -0.002(4) 0.061(5) 0.004(3) 0.048(3)
C30B 0.117(8) 0.030(5) -0.005(5) 0.062(5) 0.009(4) 0.077(4)
O31B 0.165(24) 0.049(12) 0.004(10) 0.063(13) 0.017(7) 0.077(13)
C32B 0.117(8) 0.030(5) -0.005(5) 0.062(5) 0.009(4) 0.077(4)
C33B 0.091(6) 0.026(4) -0.002(4) 0.061(5) 0.004(3) 0.048(3)

loop_
_atom_site_label
_atom_site_occupancy
_atom_site_fract_x
_atom_site_fract_y
_atom_site_fract_z
_atom_site_U_iso_or_equiv
_atom_site_thermal_displace_type
_atom_site_calc_flag
_atom_site_refinement_flags
_atom_site_type_symbol
Ni 1 0.34673(5) 0.52070(2) 0.69655(3) 0.04178(15) Uani d . Ni
S1 1 0.41710(12) 0.44922(5) 0.61808(6) 0.0523(3) Uani d . S
S2 1 0.49575(13) 0.47404(5) 0.77950(6) 0.0604(3) Uani d . S
P1 1 0.24779(10) 0.58224(5) 0.61166(6) 0.0425(3) Uani d . P
P2 1 0.26153(11) 0.57390(5) 0.78957(6) 0.0444(3) Uani d . P
C1 1 0.1856(4) 0.6411(2) 0.7465(2) 0.0534(11) Uani d . C
H1A 1 0.2586(4) 0.6699(2) 0.7411(2) 0.080 Uiso d R H
H1B 1 0.1164(4) 0.6569(2) 0.7806(2) 0.080 Uiso d R H
C2 1 0.1190(4) 0.6262(2) 0.6635(2) 0.0511(10) Uani d . C
H2A 1 0.0339(4) 0.6040(2) 0.6694(2) 0.080 Uiso d R H
H2B 1 0.0956(4) 0.6612(2) 0.6335(2) 0.080 Uiso d R H
C3 1 0.3888(4) 0.6332(2) 0.5889(2) 0.0451(9) Uani d . C
C4 1 0.3598(5) 0.6914(2) 0.5684(3) 0.0602(12) Uani d . C
H4 1 0.2636(5) 0.7051(2) 0.5673(3) 0.080 Uiso d R H
C5 1 0.4669(6) 0.7283(2) 0.5492(3) 0.0729(14) Uani d . C
H5 1 0.4458(6) 0.7687(2) 0.5368(3) 0.080 Uiso d R H
C6 1 0.6041(6) 0.7083(3) 0.5480(3) 0.082(2) Uani d . C
H6 1 0.6787(6) 0.7343(3) 0.5338(3) 0.080 Uiso d R H
C7 1 0.6323(5) 0.6518(3) 0.5670(3) 0.081(2) Uani d . C
H7 1 0.7278(5) 0.6378(3) 0.5651(3) 0.080 Uiso d R H
C8 1 0.5265(4) 0.6133(2) 0.5876(3) 0.0625(12) Uani d . C
H8 1 0.5482(4) 0.5732(2) 0.6016(3) 0.080 Uiso d R H
C9 1 0.1658(4) 0.5631(2) 0.5137(2) 0.0446(9) Uani d . C
C10 1 0.0389(4) 0.5863(2) 0.4862(3) 0.0631(12) Uani d . C
H10 1 -0.0120(4) 0.6118(2) 0.5203(3) 0.080 Uiso d R H
C11 1 -0.0162(5) 0.5737(3) 0.4100(3) 0.081(2) Uani d . C
H11 1 -0.1063(5) 0.5894(3) 0.3911(3) 0.080 Uiso d R H
C12 1 0.0576(6) 0.5377(3) 0.3611(3) 0.077(2) Uani d . C
H12 1 0.0204(6) 0.5296(3) 0.3076(3) 0.080 Uiso d R H
C13 1 0.1828(6) 0.5141(2) 0.3882(3) 0.0740(14) Uani d . C
H13 1 0.2336(6) 0.4886(2) 0.3541(3) 0.080 Uiso d R H
C14 1 0.2376(5) 0.5265(2) 0.4646(2) 0.0594(11) Uani d . C
H14 1 0.3268(5) 0.5102(2) 0.4838(2) 0.080 Uiso d R H
C15 1 0.3866(4) 0.5944(2) 0.8703(2) 0.0480(10) Uani d . C
C16 1 0.3808(5) 0.5719(3) 0.9458(3) 0.083(2) Uani d . C
H16 1 0.3026(5) 0.5472(3) 0.9583(3) 0.080 Uiso d R H
C17 1 0.4851(7) 0.5853(3) 1.0036(3) 0.098(2) Uani d . C
H17 1 0.4833(7) 0.5675(3) 1.0556(3) 0.080 Uiso d R H
C18 1 0.5920(6) 0.6221(3) 0.9887(3) 0.079(2) Uani d . C
H18 1 0.6619(6) 0.6326(3) 1.0300(3) 0.080 Uiso d R H
C19 1 0.5973(5) 0.6450(2) 0.9145(4) 0.085(2) Uani d . C
H19 1 0.6740(5) 0.6706(2) 0.9025(4) 0.080 Uiso d R H
C20 1 0.4969(5) 0.6318(2) 0.8553(3) 0.0735(14) Uani d . C
H20 1 0.5024(5) 0.6487(2) 0.8029(3) 0.080 Uiso d R H
C21 1 0.1191(4) 0.5341(2) 0.8334(2) 0.0494(10) Uani d . C
C22 1 0.1336(5) 0.4752(2) 0.8470(3) 0.0704(13) Uani d . C
H22 1 0.2177(5) 0.4558(2) 0.8309(3) 0.080 Uiso d R H
C23 1 0.0302(7) 0.4435(3) 0.8822(3) 0.085(2) Uani d . C
H23 1 0.0446(7) 0.4025(3) 0.8937(3) 0.080 Uiso d R H
C24 1 -0.0909(7) 0.4700(3) 0.9015(3) 0.098(2) Uani d . C
H24 1 -0.1637(7) 0.4475(3) 0.9251(3) 0.080 Uiso d R H
C25 1 -0.1072(6) 0.5280(3) 0.8886(4) 0.114(2) Uani d . C
H25 1 -0.1941(6) 0.5463(3) 0.9022(4) 0.080 Uiso d R H
C26 1 -0.0029(6) 0.5606(2) 0.8549(3) 0.089(2) Uani d . C
H26 1 -0.0151(6) 0.6020(2) 0.8462(3) 0.080 Uiso d R H
C27 1 0.5140(5) 0.4263(2) 0.7019(2) 0.0583(12) Uani d . C
N28A 0.50 0.6226(11) 0.3877(5) 0.7003(7) 0.053(2) Uani d P N
C29A 0.50 0.6445(13) 0.3467(5) 0.6322(6) 0.067(2) Uani d P C
H29A 0.50 0.7400(13) 0.3516(5) 0.6167(6) 0.080 Uiso d PR H
H29B 0.50 0.5816(13) 0.3564(5) 0.5871(6) 0.080 Uiso d PR H
C30A 0.50 0.6248(15) 0.2839(5) 0.6588(7) 0.086(2) Uani d P C
H30A 0.50 0.6481(15) 0.2578(5) 0.6163(7) 0.080 Uiso d PR H
H30B 0.50 0.5271(15) 0.2780(5) 0.6695(7) 0.080 Uiso d PR H
O31A 0.50 0.720(5) 0.2714(19) 0.7301(26) 0.102(7) Uani d P O
C32A 0.50 0.6869(15) 0.3075(5) 0.7916(8) 0.086(2) Uani d P C
H32A 0.50 0.7487(15) 0.2959(5) 0.8364(8) 0.080 Uiso d PR H
H32B 0.50 0.5910(15) 0.3025(5) 0.8064(8) 0.080 Uiso d PR H
C33A 0.50 0.7088(12) 0.3713(5) 0.7738(6) 0.067(2) Uani d P C
H33A 0.50 0.6837(12) 0.3957(5) 0.8177(6) 0.080 Uiso d PR H
H33B 0.50 0.8069(12) 0.3777(5) 0.7645(6) 0.080 Uiso d PR H
N28B 0.50 0.5647(11) 0.3712(5) 0.7115(7) 0.053(2) Uani d P N
C29B 0.50 0.6286(11) 0.3497(5) 0.7882(6) 0.067(2) Uani d P C
H29C 0.50 0.5720(11) 0.3197(5) 0.8109(6) 0.080 Uiso d PR H
H29D 0.50 0.6358(11) 0.3821(5) 0.8250(6) 0.080 Uiso d PR H
C30B 0.50 0.7746(14) 0.3265(6) 0.7765(8) 0.086(2) Uani d P C
H30C 0.50 0.8339(14) 0.3579(6) 0.7596(8) 0.080 Uiso d PR H
H30D 0.50 0.8158(14) 0.3110(6) 0.8259(8) 0.080 Uiso d PR H
O31B 0.50 0.763(5) 0.2820(19) 0.7149(26) 0.102(7) Uani d P O
C32B 0.50 0.7127(13) 0.3038(6) 0.6428(7) 0.086(2) Uani d P C
H32C 0.50 0.7725(13) 0.3357(6) 0.6280(7) 0.080 Uiso d PR H
H32D 0.50 0.7168(13) 0.2737(6) 0.6028(7) 0.080 Uiso d PR H
C33B 0.50 0.5674(11) 0.3282(5) 0.6467(6) 0.067(2) Uani d P C
H33C 0.50 0.5364(11) 0.3468(5) 0.5973(6) 0.080 Uiso d PR H
H33D 0.50 0.5054(11) 0.2958(5) 0.6560(6) 0.080 Uiso d PR H
H34A 1 0.0647(7) 0.2281(3) 0.1962(5) 0.080 Uiso d R H
H34B 1 0.0509(7) 0.2279(3) 0.2884(5) 0.080 Uiso d R H

loop_
_atom_type_symbol
_atom_type_description
_atom_type_scat_source
_atom_type_scat_dispersion_real
_atom_type_scat_dispersion_imag
C C 'International Tables Vol C Tables 4.2.6.8 and 6.1.1.4' 0.0033 0.001
H H 'International Tables Vol C Tables 4.2.6.8 and 6.1.1.4' 0.0000 0.000
N N 'International Tables Vol C Tables 4.2.6.8 and 6.1.1.4' 0.0061 0.003
O O 'International Tables Vol C Tables 4.2.6.8 and 6.1.1.4' 0.0106 0.006
P P 'International Tables Vol C Tables 4.2.6.8 and 6.1.1.4' 0.1023 0.094
S S 'International Tables Vol C Tables 4.2.6.8 and 6.1.1.4' 0.1246 0.123
Cl Cl 'International Tables Vol C Tables 4.2.6.8 and 6.1.1.4' 0.1484 0.1
Ni Ni 'International Tables Vol C Tables 4.2.6.8 and 6.1.1.4' 0.3393 1.1

loop_
_geom_angle_atom_site_label_1
_geom_angle_atom_site_label_2
_geom_angle_atom_site_label_3
_geom_angle
_geom_angle_publ_flag
P1 Ni P2 86.81(4) yes
P1 Ni S1 102.69(4) yes
P2 Ni S2 93.93(4) yes
S1 Ni S2 79.36(4) yes
C27 S1 Ni 84.51(14) yes
C27 S2 Ni 85.21(14) yes
C3 P1 C9 104.1(2) yes
C3 P1 C2 105.3(2) yes
C9 P1 C2 107.1(2) yes
C3 P1 Ni 104.67(13) yes
C9 P1 Ni 125.41(14) yes
C2 P1 Ni 108.54(13) yes
C15 P2 C21 107.4(2) yes
C15 P2 C1 107.8(2) yes
C21 P2 C1 107.1(2) yes
C15 P2 Ni 115.30(13) yes
C21 P2 Ni 109.00(14) yes
C1 P2 Ni 109.92(13) yes
C2 C1 P2 107.9(3) ?
C1 C2 P1 107.4(3) ?
C8 C3 C4 118.8(4) ?
C8 C3 P1 119.7(3) ?
C4 C3 P1 121.4(3) ?
C5 C4 C3 120.2(4) ?
C4 C5 C6 120.7(5) ?
C7 C6 C5 119.2(5) ?
C6 C7 C8 121.6(5) ?
C3 C8 C7 119.4(5) ?
C10 C9 C14 119.1(4) ?
C10 C9 P1 122.1(3) ?
C14 C9 P1 118.7(3) ?
C9 C10 C11 120.6(5) ?
C12 C11 C10 119.6(5) ?
C13 C12 C11 120.0(5) ?
C12 C13 C14 120.3(5) ?
C9 C14 C13 120.2(4) ?
C16 C15 C20 117.9(4) ?
C16 C15 P2 122.3(4) ?
C20 C15 P2 119.6(3) ?
C15 C16 C17 120.1(5) ?
C18 C17 C16 121.7(5) ?
C17 C18 C19 118.5(5) ?
C18 C19 C20 121.4(5) ?
C19 C20 C15 120.4(5) ?
C22 C21 C26 117.9(4) ?
C22 C21 P2 119.2(3) ?
C26 C21 P2 122.9(4) ?
C21 C22 C23 121.2(5) ?
C24 C23 C22 120.2(6) ?
C25 C24 C23 119.5(6) ?
C24 C25 C26 120.9(6) ?
C21 C26 C25 120.2(5) ?
N28B C27 S2 123.4(6) yes
N28A C27 S2 122.4(6) yes
N28B C27 S1 123.5(6) yes
N28A C27 S1 123.7(6) yes
S2 C27 S1 110.8(2) yes
C27 N28A C29A 123.8(10) yes
C27 N28A C33A 122.1(10) yes
C33A N28A C29A 112.4(10) yes
N28A C29A C30A 110.0(9) yes
O31A C30A C29A 109.8(18) yes
C32A O31A C30A 110(3) yes
O31A C32A C33A 113.2(15) yes
N28A C33A C32A 109.4(10) yes
C27 N28B C29B 122.7(11) yes
C27 N28B C33B 123.7(10) yes
C33B N28B C29B 113.5(10) yes
N28B C29B C30B 109.9(9) yes
O31B C30B C29B 108.(2) yes
C32B O31B C30B 113(3) yes
O31B C32B C33B 112.(2) yes
N28B C33B C32B 109.7(10) yes
Cl1 C34 Cl2 114.6(4) yes
O1 Cl3 O2 91.8(13) yes
O1 Cl3 O3 115.9(18) yes
O1 Cl3 O4 124.8(14) yes
O2 Cl3 O3 104.9(14) yes
O2 Cl3 O4 108.5(17) yes
O3 Cl3 O4 107.8(19) yes
O1A Cl3 O2A 128.8(14) yes
O1A Cl3 O3A 84.5(15) yes
O1A Cl3 O4A 113.6(14) yes
O2A Cl3 O3A 107.2(17) yes
O2A Cl3 O4A 112.5(16) yes
O3A Cl3 O4A 101.0(11) yes

loop_
_geom_bond_atom_site_label_1
_geom_bond_atom_site_label_2
_geom_bond_distance
_geom_bond_publ_flag
Ni P2 2.1601(12) yes
Ni P1 2.1679(11) yes
Ni S2 2.1948(12) yes
Ni S1 2.2139(12) yes
S1 C27 1.712(4) yes
S2 C27 1.708(4) yes
P1 C3 1.823(4) yes
P1 C9 1.824(4) yes
P1 C2 1.830(4) yes
P2 C15 1.805(4) yes
P2 C21 1.811(4) yes
P2 C1 1.820(4) yes
C1 C2 1.529(5) yes
C3 C8 1.380(5) ?
C3 C4 1.391(6) ?
C4 C5 1.367(6) ?
C5 C6 1.376(7) ?
C6 C7 1.347(7) ?
C7 C8 1.387(6) ?
C9 C10 1.367(5) ?
C9 C14 1.374(5) ?
C10 C11 1.380(6) ?
C11 C12 1.373(7) ?
C12 C13 1.355(7) ?
C13 C14 1.380(6) ?
C15 C16 1.366(6) ?
C15 C20 1.380(6) ?
C16 C17 1.376(7) ?
C17 C18 1.346(7) ?
C18 C19 1.348(7) ?
C19 C20 1.366(6) ?
C21 C22 1.364(6) ?
C21 C26 1.367(6) ?
C22 C23 1.374(6) ?
C23 C24 1.348(7) ?
C24 C25 1.344(9) ?
C25 C26 1.379(7) ?
C27 N28A 1.351(13) yes
C27 N28B 1.347(13) yes
N28A C29A 1.49(2) yes
N28A C33A 1.48(2) yes
C29A C30A 1.51(2) yes
C30A O31A 1.48(5) yes
O31A C32A 1.36(5) yes
C32A C33A 1.50(2) yes
N28B C29B 1.47(2) yes
N28B C33B 1.46(2) yes
C29B C30B 1.50(2) yes
C30B O31B 1.44(5) yes
O31B C32B 1.36(5) yes
C32B C33B 1.49(2) yes
C34 Cl1 1.695(7) yes
C34 Cl2 1.707(7) yes
Cl3 O1 1.418(13) yes
Cl3 O2 1.301(14) yes
Cl3 O3 1.34(2) yes
Cl3 O4 1.35(2) yes
Cl3 O1A 1.253(10) yes
Cl3 O2A 1.304(13) yes
Cl3 O3A 1.333(14) yes
Cl3 O4A 1.41(2) yes
